data_7712226
loop_
_publ_author_name
'Dutton, Jason Laurence'
'Sharp-Bucknall, Lachlan'
'Sceney, Marcus'
'White, Keith Forrest'

_publ_section_title
;
 Synthesis, structural characterization, reactivity and catalytic activity
 of mixed halo/triflate ArI(OTf)(X) species
;
_journal_name_full 'Dalton Transactions'
_journal_paper_doi 10.1039/D3DT00275F
_journal_year 2023
_chemical_formula_sum 'O22 Rb2 W7'
_chemical_formula_weight 1809.89
_space_group_crystal_system monoclinic
_space_group_IT_number 4
_space_group_name_Hall 'P 2yb'
_space_group_name_H-M_alt 'P 1 21 1'
_atom_sites_solution_primary dual
_audit_creation_method SHELXL-2017/1
_audit_update_record
;
2022-10-06 deposited with the CCDC.	2023-01-31 downloaded from the CCDC.
;
_cell_angle_alpha 90
_cell_angle_beta 90.051(6)
_cell_angle_gamma 90
_cell_formula_units_Z 2
_cell_length_a 3.8318(5)
_cell_length_b 7.3295(12)
_cell_length_c 32.060(4)
_cell_measurement_reflns_used 782
_cell_measurement_temperature 296(2)
_cell_measurement_theta_max 30.55
_cell_measurement_theta_min 3.18
_cell_volume 900.4(2)
_computing_structure_refinement 'SHELXL-2017/1 (Sheldrick, 2017)'
_computing_structure_solution 'ShelXT (Sheldrick, 2015)'
_diffrn_ambient_temperature 296(2)
_diffrn_detector PIXEL
_diffrn_detector_area_resol_mean 7.41
_diffrn_detector_type 'Bruker PHOTON III area detector'
_diffrn_measured_fraction_theta_full 0.998
_diffrn_measured_fraction_theta_max 0.998
_diffrn_measurement_device 'three-circle diffractometer'
_diffrn_measurement_device_type 'Bruker D8 Venture diffractometer'
_diffrn_measurement_method '\w and \f scans'
_diffrn_radiation_monochromator 'Incoatec HELIOS multilayer mirrors'
_diffrn_radiation_type MoK\a
_diffrn_radiation_wavelength 0.71073
_diffrn_reflns_av_R_equivalents 0.0524
_diffrn_reflns_av_unetI/netI 0.1126
_diffrn_reflns_Laue_measured_fraction_full 0.998
_diffrn_reflns_Laue_measured_fraction_max 0.998
_diffrn_reflns_limit_h_max 4
_diffrn_reflns_limit_h_min -5
_diffrn_reflns_limit_k_max 10
_diffrn_reflns_limit_k_min -9
_diffrn_reflns_limit_l_max 33
_diffrn_reflns_limit_l_min -45
_diffrn_reflns_number 7716
_diffrn_reflns_point_group_measured_fraction_full 0.999
_diffrn_reflns_point_group_measured_fraction_max 0.998
_diffrn_reflns_theta_full 25.242
_diffrn_reflns_theta_max 30.539
_diffrn_reflns_theta_min 1.270
_diffrn_source 'Incoatec IuS3.0 microfocus X-ray tube'
_exptl_absorpt_coefficient_mu 50.002
_exptl_absorpt_correction_T_max 0.4330
_exptl_absorpt_correction_T_min 0.1641
_exptl_absorpt_correction_type multi-scan
_exptl_absorpt_process_details
;
SADABS-2012/1 (Bruker,2012) was used for absorption correction.
wR2(int) was 0.1640 before and 0.0679 after correction.
The Ratio of minimum to maximum transmission is 0.3790.
The \l/2 correction factor is 0.0015.
;
_exptl_crystal_colour colourless
_exptl_crystal_density_diffrn 6.676
_exptl_crystal_description plate
_exptl_crystal_F_000 1536
_exptl_crystal_recrystallization_method 'From the Melt'
_exptl_crystal_size_max 0.171
_exptl_crystal_size_mid 0.062
_exptl_crystal_size_min 0.023
_refine_diff_density_max 6.597
_refine_diff_density_min -11.961
_refine_diff_density_rms 1.018
_refine_ls_abs_structure_details
;
 Twinning involves inversion, so Flack parameter cannot be determined
;
_refine_ls_extinction_method none
_refine_ls_goodness_of_fit_ref 1.074
_refine_ls_hydrogen_treatment undef
_refine_ls_matrix_type full
_refine_ls_number_parameters 184
_refine_ls_number_reflns 5245
_refine_ls_number_restraints 4
_refine_ls_restrained_S_all 1.074
_refine_ls_R_factor_all 0.1040
_refine_ls_R_factor_gt 0.0863
_refine_ls_shift/su_max 2.277
_refine_ls_shift/su_mean 0.123
_refine_ls_structure_factor_coef Fsqd
_refine_ls_weighting_details 'w=1/[\s^2^(Fo^2^)+(0.0935P)^2^+52.5455P] where P=(Fo^2^+2Fc^2^)/3'
_refine_ls_weighting_scheme calc
_refine_ls_wR_factor_gt 0.2131
_refine_ls_wR_factor_ref 0.2295
_reflns_Friedel_coverage 0.867
_reflns_Friedel_fraction_full 1.000
_reflns_Friedel_fraction_max 0.998
_reflns_number_gt 4238
_reflns_number_total 5245
_reflns_threshold_expression 'I > 2\s(I)'
_cod_data_source_file d3dt00275f2.cif
_cod_data_source_block Rb2W7O22
_cod_original_sg_symbol_H-M 'P 21'
_cod_database_code 7712226
_shelx_shelxl_version_number 2017/1
_shelx_space_group_comment
;
The symmetry employed for this shelxl refinement is uniquely defined
by the following loop, which should always be used as a source of
symmetry information in preference to the above space-group names.
They are only intended as comments.
;
_shelx_estimated_absorpt_t_min 0.043
_shelx_estimated_absorpt_t_max 0.393

loop_
_space_group_symop_operation_xyz
'x, y, z'
'-x, y+1/2, -z'

loop_
_atom_site_label
_atom_site_type_symbol
_atom_site_fract_x
_atom_site_fract_y
_atom_site_fract_z
_atom_site_U_iso_or_equiv
_atom_site_adp_type
_atom_site_occupancy
_atom_site_site_symmetry_order
_atom_site_calc_flag
_atom_site_refinement_flags_posn
_atom_site_refinement_flags_adp
_atom_site_refinement_flags_occupancy
_atom_site_disorder_assembly
_atom_site_disorder_group
W1 W 0.5007(9) 0.248(3) 0.09935(10) 0.0195(10) Uani 1 1 d D . . . .
W2 W 0.4851(15) 0.761(3) 0.09960(9) 0.043(2) Uani 1 1 d . . . . .
W3 W 0.4987(14) 0.509(3) 0.20056(6) 0.0251(9) Uani 1 1 d D . . . .
W4 W 0.4623(5) 0.264(3) 0.30354(11) 0.0116(7) Uani 1 1 d D . . . .
W5 W 0.5802(6) 0.756(3) 0.30261(12) 0.0134(6) Uani 1 1 d . . . . .
W6 W 0.485(2) 0.007(3) 0.40110(6) 0.0440(15) Uani 1 1 d . . . . .
W7 W 0.4840(13) 0.259(3) 0.5006(2) 0.0397(9) Uani 1 1 d . . . . .
Rb1 Rb -0.011(6) 0.000000 0.1986(2) 0.051(4) Uani 0.756(4) 1 d . . P . .
Rb2 Rb 0.018(8) 0.493(3) 0.4016(3) 0.046(5) Uani 0.574(4) 1 d . . P . .
Rb3 Rb 0.049(3) 0.501(5) 0.0064(3) 0.081(6) Uani 0.670(4) 1 d . . P . .
O1 O 0.547(14) 0.204(8) 0.0485(17) 0.031(12) Uiso 1 1 d . . . . .
O2 O 0.048(11) 0.243(10) 0.1012(15) 0.037(13) Uiso 1 1 d D . . . .
O3 O 0.472(15) 0.008(10) 0.1205(9) 0.021(7) Uiso 1 1 d . . . . .
O4 O 0.507(13) 0.511(9) 0.0938(8) 0.014(6) Uiso 1 1 d . . . . .
O5 O 0.465(10) 0.318(6) 0.1659(12) 0.009(7) Uiso 1 1 d . . . . .
O6 O 0.527(13) 0.812(7) 0.0465(15) 0.022(10) Uiso 1 1 d . . . . .
O7 O 0.976(10) 0.742(7) 0.1137(13) 0.019(8) Uiso 1 1 d . . . . .
O8 O 0.445(11) 0.694(6) 0.1661(13) 0.015(8) Uiso 1 1 d . . . . .
O9 O 0.968(14) 0.47(3) 0.206(3) 0.15(4) Uiso 1 1 d D . . . .
O10 O 0.524(11) 0.326(6) 0.2485(12) 0.009(7) Uiso 1 1 d . . . . .
O11 O 0.548(12) 0.691(6) 0.2511(14) 0.014(8) Uiso 1 1 d . . . . .
O12 O 0.888(10) 0.276(8) 0.3158(15) 0.033(11) Uiso 1 1 d D . . . .
O13 O 0.472(12) 0.514(7) 0.3212(8) 0.012(6) Uiso 1 1 d . . . . .
O14 O 0.541(12) 0.009(10) 0.2907(10) 0.021(7) Uiso 1 1 d . . . . .
O15 O 0.451(13) 0.189(7) 0.3619(16) 0.024(11) Uiso 1 1 d . . . . .
O16 O 0.123(8) 0.778(5) 0.2995(9) -0.001(5) Uiso 1 1 d . . . . .
O17 O 0.469(11) 0.827(6) 0.3625(14) 0.016(9) Uiso 1 1 d . . . . .
O18 O 0.049(18) 0.065(7) 0.4058(14) 0.031(13) Uiso 1 1 d . . . . .
O19 O 0.533(11) -0.172(6) 0.4430(13) 0.014(8) Uiso 1 1 d . . . . .
O20 O 0.548(14) 0.183(7) 0.4451(17) 0.025(11) Uiso 1 1 d . . . . .
O21 O 0.971(13) 0.276(9) 0.4939(17) 0.035(13) Uiso 1 1 d . . . . .
O22 O 0.483(17) 0.510(11) 0.4838(10) 0.024(7) Uiso 1 1 d . . . . .

loop_
_atom_site_aniso_label
_atom_site_aniso_U_11
_atom_site_aniso_U_22
_atom_site_aniso_U_33
_atom_site_aniso_U_23
_atom_site_aniso_U_13
_atom_site_aniso_U_12
W1 0.045(2) 0.0024(14) 0.0113(15) -0.0043(12) -0.0116(15) 0.012(2)
W2 0.109(6) 0.017(2) 0.0024(14) -0.0031(13) 0.009(2) -0.016(4)
W3 0.063(2) 0.0060(8) 0.0065(8) -0.0011(13) -0.011(2) 0.0019(13)
W4 0.0076(8) 0.0218(17) 0.0053(10) 0.0064(10) 0.0063(8) 0.0125(15)
W5 0.0078(8) 0.0159(14) 0.0166(13) -0.0127(12) 0.0023(9) -0.0010(14)
W6 0.119(4) 0.0106(9) 0.0023(7) -0.0009(14) -0.015(3) -0.0010(19)
W7 0.081(3) 0.0240(12) 0.0145(9) -0.0140(9) 0.000(2) -0.010(4)
Rb1 0.098(11) 0.026(5) 0.028(4) 0.011(7) -0.016(10) 0.001(6)
Rb2 0.104(16) 0.014(6) 0.021(4) -0.007(5) -0.031(11) 0.017(8)
Rb3 0.004(7) 0.214(18) 0.025(5) 0.022(11) -0.002(4) 0.030(9)

loop_
_atom_type_symbol
_atom_type_description
_atom_type_scat_dispersion_real
_atom_type_scat_dispersion_imag
_atom_type_scat_source
O O 0.0106 0.0060 'International Tables Vol C Tables 4.2.6.8 and 6.1.1.4'
Rb Rb -0.9393 2.9676 'International Tables Vol C Tables 4.2.6.8 and 6.1.1.4'
W W -0.8490 6.8722 'International Tables Vol C Tables 4.2.6.8 and 6.1.1.4'

loop_
_geom_angle_atom_site_label_1
_geom_angle_atom_site_label_2
_geom_angle_atom_site_label_3
_geom_angle
_geom_angle_site_symmetry_1
_geom_angle_site_symmetry_3
_geom_angle_publ_flag
O1 W1 O2 98(3) . . ?
O1 W1 O3 100(2) . . ?
O2 W1 O3 85(3) . . ?
O1 W1 O4 96(2) . . ?
O2 W1 O4 92(3) . . ?
O3 W1 O4 164.0(15) . . ?
O1 W1 O2 85(2) . 1_655 ?
O2 W1 O2 176(3) . 1_655 ?
O3 W1 O2 92(2) . 1_655 ?
O4 W1 O2 90(2) . 1_655 ?
O1 W1 O5 177(2) . . ?
O2 W1 O5 84.7(19) . . ?
O3 W1 O5 82.1(16) . . ?
O4 W1 O5 81.9(13) . . ?
O2 W1 O5 92.3(17) 1_655 . ?
O1 W1 Rb3 52.9(19) . . ?
O2 W1 Rb3 66.1(18) . . ?
O3 W1 Rb3 133.5(14) . . ?
O4 W1 Rb3 57.6(11) . . ?
O2 W1 Rb3 118.2(15) 1_655 . ?
O5 W1 Rb3 127.0(10) . . ?
O1 W1 Rb3 47.5(19) . 1_655 ?
O2 W1 Rb3 123.3(18) . 1_655 ?
O3 W1 Rb3 135.5(16) . 1_655 ?
O4 W1 Rb3 58.4(12) . 1_655 ?
O2 W1 Rb3 61.0(15) 1_655 1_655 ?
O5 W1 Rb3 129.5(10) . 1_655 ?
Rb3 W1 Rb3 57.2(3) . 1_655 ?
O1 W1 Rb1 128.2(19) . 1_655 ?
O2 W1 Rb1 114.6(18) . 1_655 ?
O3 W1 Rb1 48.4(14) . 1_655 ?
O4 W1 Rb1 120.4(11) . 1_655 ?
O2 W1 Rb1 61.1(15) 1_655 1_655 ?
O5 W1 Rb1 51.7(10) . 1_655 ?
Rb3 W1 Rb1 178.0(6) . 1_655 ?
Rb3 W1 Rb1 122.0(3) 1_655 1_655 ?
O1 W1 Rb1 135.2(19) . . ?
O2 W1 Rb1 59.5(18) . . ?
O3 W1 Rb1 44.8(15) . . ?
O4 W1 Rb1 120.8(11) . . ?
O2 W1 Rb1 116.3(15) 1_655 . ?
O5 W1 Rb1 47.8(10) . . ?
Rb3 W1 Rb1 125.5(4) . . ?
Rb3 W1 Rb1 176.7(3) 1_655 . ?
Rb1 W1 Rb1 55.20(15) 1_655 . ?
O1 W1 Rb3 24.3(19) . 2_645 ?
O2 W1 Rb3 115.3(18) . 2_645 ?
O3 W1 Rb3 84.9(14) . 2_645 ?
O4 W1 Rb3 110.4(11) . 2_645 ?
O2 W1 Rb3 66.7(15) 1_655 2_645 ?
O5 W1 Rb3 155.0(10) . 2_645 ?
Rb3 W1 Rb3 76.84(19) . 2_645 ?
Rb3 W1 Rb3 52.98(6) 1_655 2_645 ?
Rb1 W1 Rb3 104.2(4) 1_655 2_645 ?
Rb1 W1 Rb3 128.4(5) . 2_645 ?
O1 W1 Rb3 38.3(18) . 2_545 ?
O2 W1 Rb3 62.5(18) . 2_545 ?
O3 W1 Rb3 82.2(13) . 2_545 ?
O4 W1 Rb3 110.3(11) . 2_545 ?
O2 W1 Rb3 119.6(15) 1_655 2_545 ?
O5 W1 Rb3 144.7(10) . 2_545 ?
Rb3 W1 Rb3 52.72(6) . 2_545 ?
Rb3 W1 Rb3 82.54(19) 1_655 2_545 ?
Rb1 W1 Rb3 129.3(5) 1_655 2_545 ?
Rb1 W1 Rb3 100.6(3) . 2_545 ?
Rb3 W1 Rb3 52.9(2) 2_645 2_545 ?
O6 W2 O4 96.2(18) . . ?
O6 W2 O7 99(2) . . ?
O4 W2 O7 85(2) . . ?
O6 W2 O3 98(2) . 1_565 ?
O4 W2 O3 165.4(15) . 1_565 ?
O7 W2 O3 91(2) . 1_565 ?
O6 W2 O7 109(2) . 1_455 ?
O4 W2 O7 90(2) . 1_455 ?
O7 W2 O7 152(2) . 1_455 ?
O3 W2 O7 88(2) 1_565 1_455 ?
O6 W2 O8 178.5(19) . . ?
O4 W2 O8 82.9(14) . . ?
O7 W2 O8 79.9(17) . . ?
O3 W2 O8 82.6(16) 1_565 . ?
O7 W2 O8 72.4(16) 1_455 . ?
O6 W2 Rb3 53.2(16) . . ?
O4 W2 Rb3 57.3(11) . . ?
O7 W2 Rb3 123.7(14) . . ?
O3 W2 Rb3 135.3(14) 1_565 . ?
O7 W2 Rb3 73.9(13) 1_455 . ?
O8 W2 Rb3 127.0(12) . . ?
O6 W2 Rb1 135.0(16) . 1_565 ?
O4 W2 Rb1 121.6(12) . 1_565 ?
O7 W2 Rb1 107.6(13) . 1_565 ?
O3 W2 Rb1 47.0(15) 1_565 1_565 ?
O7 W2 Rb1 53.4(13) 1_455 1_565 ?
O8 W2 Rb1 46.4(11) . 1_565 ?
Rb3 W2 Rb1 126.9(3) . 1_565 ?
O6 W2 Rb1 128.2(16) . 1_665 ?
O4 W2 Rb1 118.7(11) . 1_665 ?
O7 W2 Rb1 52.8(14) . 1_665 ?
O3 W2 Rb1 49.0(14) 1_565 1_665 ?
O7 W2 Rb1 108.2(13) 1_455 1_665 ?
O8 W2 Rb1 51.5(11) . 1_665 ?
Rb3 W2 Rb1 175.7(5) . 1_665 ?
Rb1 W2 Rb1 55.74(18) 1_565 1_665 ?
O6 W2 Rb3 49.4(16) . 1_655 ?
O4 W2 Rb3 56.4(13) . 1_655 ?
O7 W2 Rb3 68.2(13) . 1_655 ?
O3 W2 Rb3 134.0(16) 1_565 1_655 ?
O7 W2 Rb3 129.4(13) 1_455 1_655 ?
O8 W2 Rb3 129.2(11) . 1_655 ?
Rb3 W2 Rb3 56.6(3) . 1_655 ?
Rb1 W2 Rb3 175.1(3) 1_565 1_655 ?
Rb1 W2 Rb3 120.5(4) 1_665 1_655 ?
O6 W2 Rb3 24.5(16) . 2_655 ?
O4 W2 Rb3 108.3(12) . 2_655 ?
O7 W2 Rb3 78.9(13) . 2_655 ?
O3 W2 Rb3 84.3(14) 1_565 2_655 ?
O7 W2 Rb3 128.5(13) 1_455 2_655 ?
O8 W2 Rb3 154.9(11) . 2_655 ?
Rb3 W2 Rb3 76.68(19) . 2_655 ?
Rb1 W2 Rb3 130.0(5) 1_565 2_655 ?
Rb1 W2 Rb3 104.2(4) 1_665 2_655 ?
Rb3 W2 Rb3 52.52(6) 1_655 2_655 ?
O6 W2 Rb3 36.4(16) . 2 ?
O4 W2 Rb3 110.2(11) . 2 ?
O7 W2 Rb3 132.0(13) . 2 ?
O3 W2 Rb3 83.1(13) 1_565 2 ?
O7 W2 Rb3 75.4(13) 1_455 2 ?
O8 W2 Rb3 145.1(12) . 2 ?
Rb3 W2 Rb3 53.06(5) . 2 ?
Rb1 W2 Rb3 102.4(4) 1_565 2 ?
Rb1 W2 Rb3 130.9(5) 1_665 2 ?
Rb3 W2 Rb3 82.38(19) 1_655 2 ?
Rb3 W2 Rb3 53.2(2) 2_655 2 ?
O8 W3 O5 101.8(13) . . ?
O8 W3 O9 106(6) . . ?
O5 W3 O9 91(6) . . ?
O8 W3 O10 169.6(18) . . ?
O5 W3 O10 87.4(16) . . ?
O9 W3 O10 78(5) . . ?
O8 W3 O9 92(6) . 1_455 ?
O5 W3 O9 83(6) . 1_455 ?
O9 W3 O9 162(10) . 1_455 ?
O10 W3 O9 84(5) . 1_455 ?
O8 W3 O11 90.3(18) . . ?
O5 W3 O11 167.9(17) . . ?
O9 W3 O11 86(5) . . ?
O10 W3 O11 80.5(10) . . ?
O9 W3 O11 96(5) 1_455 . ?
O8 W3 Rb1 50.3(14) . 1_665 ?
O5 W3 Rb1 135.8(12) . 1_665 ?
O9 W3 Rb1 71(8) . 1_665 ?
O10 W3 Rb1 125.0(11) . 1_665 ?
O9 W3 Rb1 125(7) 1_455 1_665 ?
O11 W3 Rb1 53.7(11) . 1_665 ?
O8 W3 Rb1 42.2(14) . 1_565 ?
O5 W3 Rb1 130.0(12) . 1_565 ?
O9 W3 Rb1 126(8) . 1_565 ?
O10 W3 Rb1 127.7(11) . 1_565 ?
O9 W3 Rb1 69(7) 1_455 1_565 ?
O11 W3 Rb1 59.8(12) . 1_565 ?
Rb1 W3 Rb1 56.0(3) 1_665 1_565 ?
O8 W3 Rb1 136.9(14) . 1_655 ?
O5 W3 Rb1 47.5(12) . 1_655 ?
O9 W3 Rb1 55(7) . 1_655 ?
O10 W3 Rb1 53.4(11) . 1_655 ?
O9 W3 Rb1 110(7) 1_455 1_655 ?
O11 W3 Rb1 122.5(12) . 1_655 ?
Rb1 W3 Rb1 125.7(6) 1_665 1_655 ?
Rb1 W3 Rb1 177.5(5) 1_565 1_655 ?
O8 W3 Rb1 128.2(14) . . ?
O5 W3 Rb1 42.7(12) . . ?
O9 W3 Rb1 110(7) . . ?
O10 W3 Rb1 56.7(11) . . ?
O9 W3 Rb1 55(7) 1_455 . ?
O11 W3 Rb1 128.0(11) . . ?
Rb1 W3 Rb1 178.2(2) 1_665 . ?
Rb1 W3 Rb1 123.8(6) 1_565 . ?
Rb1 W3 Rb1 54.4(2) 1_655 . ?
O12 W4 O10 95(2) . . ?
O12 W4 O13 82(2) . . ?
O10 W4 O13 92.5(14) . . ?
O12 W4 O14 87(2) . . ?
O10 W4 O14 90.8(15) . . ?
O13 W4 O14 168.8(15) . . ?
O12 W4 O15 79(2) . . ?
O10 W4 O15 174(2) . . ?
O13 W4 O15 89.2(16) . . ?
O14 W4 O15 86.4(17) . . ?
O12 W4 O12 156(3) . 1_455 ?
O10 W4 O12 106.6(18) . 1_455 ?
O13 W4 O12 85.9(19) . 1_455 ?
O14 W4 O12 103(2) . 1_455 ?
O15 W4 O12 79.7(19) . 1_455 ?
O12 W4 Rb2 102.1(19) . . ?
O10 W4 Rb2 135.7(12) . . ?
O13 W4 Rb2 50.8(12) . . ?
O14 W4 Rb2 130.3(12) . . ?
O15 W4 Rb2 49.2(14) . . ?
O12 W4 Rb2 54.4(13) 1_455 . ?
O12 W4 Rb2 45.8(19) . 1_655 ?
O10 W4 Rb2 124.1(13) . 1_655 ?
O13 W4 Rb2 51.7(11) . 1_655 ?
O14 W4 Rb2 118.1(12) . 1_655 ?
O15 W4 Rb2 53.0(15) . 1_655 ?
O12 W4 Rb2 110.8(13) 1_455 1_655 ?
Rb2 W4 Rb2 56.39(19) . 1_655 ?
O12 W4 Rb1 128.3(18) . . ?
O10 W4 Rb1 54.0(12) . . ?
O13 W4 Rb1 132.1(10) . . ?
O14 W4 Rb1 57.6(11) . . ?
O15 W4 Rb1 128.1(14) . . ?
O12 W4 Rb1 75.0(13) 1_455 . ?
Rb2 W4 Rb1 129.4(4) . . ?
Rb2 W4 Rb1 174.0(4) 1_655 . ?
O12 W4 Rb1 75.9(18) . 1_655 ?
O10 W4 Rb1 46.4(12) . 1_655 ?
O13 W4 Rb1 129.8(12) . 1_655 ?
O14 W4 Rb1 48.6(12) . 1_655 ?
O15 W4 Rb1 128.6(14) . 1_655 ?
O12 W4 Rb1 127.4(13) 1_455 1_655 ?
Rb2 W4 Rb1 177.5(4) . 1_655 ?
Rb2 W4 Rb1 121.7(4) 1_655 1_655 ?
Rb1 W4 Rb1 52.51(16) . 1_655 ?
O11 W5 O16 84.3(18) . . ?
O11 W5 O14 94.0(17) . 1_565 ?
O16 W5 O14 79.7(17) . 1_565 ?
O11 W5 O13 91.7(16) . . ?
O16 W5 O13 83.5(17) . . ?
O14 W5 O13 161.6(17) 1_565 . ?
O11 W5 O17 163.9(18) . . ?
O16 W5 O17 79.7(15) . . ?
O14 W5 O17 85.6(16) 1_565 . ?
O13 W5 O17 84.1(15) . . ?
O11 W5 O16 92.6(17) . 1_655 ?
O16 W5 O16 168.6(19) . 1_655 ?
O14 W5 O16 89.6(16) 1_565 1_655 ?
O13 W5 O16 107.6(16) . 1_655 ?
O17 W5 O16 103.6(15) . 1_655 ?
O11 W5 Rb2 130.3(14) . 1_655 ?
O16 W5 Rb2 119.8(11) . 1_655 ?
O14 W5 Rb2 130.5(11) 1_565 1_655 ?
O13 W5 Rb2 53.8(11) . 1_655 ?
O17 W5 Rb2 58.1(12) . 1_655 ?
O16 W5 Rb2 70.4(9) 1_655 1_655 ?
O11 W5 Rb1 50.6(14) . 1_665 ?
O16 W5 Rb1 107.1(11) . 1_665 ?
O14 W5 Rb1 56.0(12) 1_565 1_665 ?
O13 W5 Rb1 137.8(10) . 1_665 ?
O17 W5 Rb1 137.5(12) . 1_665 ?
O16 W5 Rb1 63.0(8) 1_655 1_665 ?
Rb2 W5 Rb1 133.1(5) 1_655 1_665 ?
O11 W5 Rb2 123.5(14) . . ?
O16 W5 Rb2 65.4(11) . . ?
O14 W5 Rb2 123.1(12) 1_565 . ?
O13 W5 Rb2 41.1(11) . . ?
O17 W5 Rb2 46.5(12) . . ?
O16 W5 Rb2 124.8(9) 1_655 . ?
Rb2 W5 Rb2 54.4(2) 1_655 . ?
Rb1 W5 Rb2 171.9(4) 1_665 . ?
O11 W5 Rb1 49.4(14) . 1_565 ?
O16 W5 Rb1 53.8(10) . 1_565 ?
O14 W5 Rb1 54.0(12) 1_565 1_565 ?
O13 W5 Rb1 120.0(11) . 1_565 ?
O17 W5 Rb1 120.2(12) . 1_565 ?
O16 W5 Rb1 116.3(9) 1_655 1_565 ?
Rb2 W5 Rb1 172.9(5) 1_655 1_565 ?
Rb1 W5 Rb1 53.37(15) 1_665 1_565 ?
Rb2 W5 Rb1 118.9(4) . 1_565 ?
O18 W6 O17 102(2) . 1_545 ?
O18 W6 O15 79(2) . . ?
O17 W6 O15 93.5(13) 1_545 . ?
O18 W6 O19 102(2) . . ?
O17 W6 O19 89(2) 1_545 . ?
O15 W6 O19 177(2) . . ?
O18 W6 O20 84(2) . . ?
O17 W6 O20 173(2) 1_545 . ?
O15 W6 O20 91(2) . . ?
O19 W6 O20 86.0(13) . . ?
O18 W6 O18 153(3) . 1_655 ?
O17 W6 O18 102.7(19) 1_545 1_655 ?
O15 W6 O18 89(2) . 1_655 ?
O19 W6 O18 89.5(18) . 1_655 ?
O20 W6 O18 72(2) . 1_655 ?
O18 W6 Rb2 49.2(17) . . ?
O17 W6 Rb2 129.8(14) 1_545 . ?
O15 W6 Rb2 47.3(16) . . ?
O19 W6 Rb2 131.5(13) . . ?
O20 W6 Rb2 57.0(16) . . ?
O18 W6 Rb2 105.5(14) 1_655 . ?
O18 W6 Rb2 105.5(17) . 1_655 ?
O17 W6 Rb2 130.7(14) 1_545 1_655 ?
O15 W6 Rb2 53.7(16) . 1_655 ?
O19 W6 Rb2 123.5(14) . 1_655 ?
O20 W6 Rb2 49.8(15) . 1_655 ?
O18 W6 Rb2 49.1(14) 1_655 1_655 ?
Rb2 W6 Rb2 56.5(3) . 1_655 ?
O18 W6 Rb2 78.9(17) . 1_545 ?
O17 W6 Rb2 47.9(14) 1_545 1_545 ?
O15 W6 Rb2 129.0(16) . 1_545 ?
O19 W6 Rb2 53.9(13) . 1_545 ?
O20 W6 Rb2 130.9(15) . 1_545 ?
O18 W6 Rb2 126.4(13) 1_655 1_545 ?
Rb2 W6 Rb2 127.9(8) . 1_545 ?
Rb2 W6 Rb2 175.6(8) 1_655 1_545 ?
O18 W6 Rb2 132.5(16) . 1_645 ?
O17 W6 Rb2 51.5(14) 1_545 1_645 ?
O15 W6 Rb2 132.4(16) . 1_645 ?
O19 W6 Rb2 48.7(13) . 1_645 ?
O20 W6 Rb2 121.7(16) . 1_645 ?
O18 W6 Rb2 72.7(13) 1_655 1_645 ?
Rb2 W6 Rb2 178.2(8) . 1_645 ?
Rb2 W6 Rb2 121.7(8) 1_655 1_645 ?
Rb2 W6 Rb2 53.9(3) 1_545 1_645 ?
O21 W7 O19 97(2) . 2_656 ?
O21 W7 O20 77(2) . . ?
O19 W7 O20 174(2) 2_656 . ?
O21 W7 O22 92(3) . 2_646 ?
O19 W7 O22 90.4(17) 2_656 2_646 ?
O20 W7 O22 87(2) . 2_646 ?
O21 W7 O22 85(3) . . ?
O19 W7 O22 90.6(18) 2_656 . ?
O20 W7 O22 91(2) . . ?
O22 W7 O22 176.2(4) 2_646 . ?
O21 W7 O21 165(3) . 1_455 ?
O19 W7 O21 93(2) 2_656 1_455 ?
O20 W7 O21 93(2) . 1_455 ?
O22 W7 O21 99(3) 2_646 1_455 ?
O22 W7 O21 85(3) . 1_455 ?
O21 W7 Rb2 108.8(17) . . ?
O19 W7 Rb2 128.9(13) 2_656 . ?
O20 W7 Rb2 55.9(16) . . ?
O22 W7 Rb2 130.4(14) 2_646 . ?
O22 W7 Rb2 50.9(14) . . ?
O21 W7 Rb2 56.6(16) 1_455 . ?
O21 W7 Rb2 52.9(17) . 1_655 ?
O19 W7 Rb2 129.9(14) 2_656 1_655 ?
O20 W7 Rb2 48.3(16) . 1_655 ?
O22 W7 Rb2 124.6(16) 2_646 1_655 ?
O22 W7 Rb2 52.4(16) . 1_655 ?
O21 W7 Rb2 112.5(16) 1_455 1_655 ?
Rb2 W7 Rb2 55.9(2) . 1_655 ?
O21 W7 Rb2 70.2(17) . 2_646 ?
O19 W7 Rb2 54.3(13) 2_656 2_646 ?
O20 W7 Rb2 120.9(16) . 2_646 ?
O22 W7 Rb2 47.1(15) 2_646 2_646 ?
O22 W7 Rb2 131.4(15) . 2_646 ?
O21 W7 Rb2 124.4(17) 1_455 2_646 ?
Rb2 W7 Rb2 176.8(5) . 2_646 ?
Rb2 W7 Rb2 123.01(17) 1_655 2_646 ?
O21 W7 Rb2 125.1(17) . 2_546 ?
O19 W7 Rb2 52.0(14) 2_656 2_546 ?
O20 W7 Rb2 129.4(16) . 2_546 ?
O22 W7 Rb2 51.8(16) 2_646 2_546 ?
O22 W7 Rb2 131.2(16) . 2_546 ?
O21 W7 Rb2 69.6(16) 1_455 2_546 ?
Rb2 W7 Rb2 126.05(17) . 2_546 ?
Rb2 W7 Rb2 176.4(5) 1_655 2_546 ?
Rb2 W7 Rb2 54.84(19) 2_646 2_546 ?
O8 Rb1 O3 52.7(16) 1_545 . ?
O8 Rb1 O5 95.6(10) 1_545 . ?
O3 Rb1 O5 51.1(15) . . ?
O8 Rb1 O3 95.9(14) 1_545 1_455 ?
O3 Rb1 O3 74.9(7) . 1_455 ?
O5 Rb1 O3 94.9(14) . 1_455 ?
O8 Rb1 O8 75.4(10) 1_545 1_445 ?
O3 Rb1 O8 97.9(14) . 1_445 ?
O5 Rb1 O8 141.4(8) . 1_445 ?
O3 Rb1 O8 50.3(15) 1_455 1_445 ?
O8 Rb1 O5 141.0(8) 1_545 1_455 ?
O3 Rb1 O5 95.5(14) . 1_455 ?
O5 Rb1 O5 73.7(9) . 1_455 ?
O3 Rb1 O5 49.5(15) 1_455 1_455 ?
O8 Rb1 O5 89.8(9) 1_445 1_455 ?
O8 Rb1 O11 87.9(12) 1_545 1_445 ?
O3 Rb1 O11 137.0(16) . 1_445 ?
O5 Rb1 O11 168.6(11) . 1_445 ?
O3 Rb1 O11 95.5(15) 1_455 1_445 ?
O8 Rb1 O11 50.0(11) 1_445 1_445 ?
O5 Rb1 O11 109.9(12) 1_455 1_445 ?
O8 Rb1 O7 45.8(11) 1_545 1_445 ?
O3 Rb1 O7 50.2(14) . 1_445 ?
O5 Rb1 O7 99.1(11) . 1_445 ?
O3 Rb1 O7 50.1(14) 1_455 1_445 ?
O8 Rb1 O7 48.0(11) 1_445 1_445 ?
O5 Rb1 O7 97.8(11) 1_455 1_445 ?
O11 Rb1 O7 91.2(12) 1_445 1_445 ?
O8 Rb1 O10 171.8(11) 1_545 1_455 ?
O3 Rb1 O10 132.9(16) . 1_455 ?
O5 Rb1 O10 86.6(11) . 1_455 ?
O3 Rb1 O10 91.8(14) 1_455 1_455 ?
O8 Rb1 O10 107.7(12) 1_445 1_455 ?
O5 Rb1 O10 47.2(10) 1_455 1_455 ?
O11 Rb1 O10 88.4(9) 1_445 1_455 ?
O7 Rb1 O10 141.6(11) 1_445 1_455 ?
O8 Rb1 O14 127.1(14) 1_545 1_455 ?
O3 Rb1 O14 173.2(14) . 1_455 ?
O5 Rb1 O14 124.4(14) . 1_455 ?
O3 Rb1 O14 111.5(12) 1_455 1_455 ?
O8 Rb1 O14 88.2(13) 1_445 1_455 ?
O5 Rb1 O14 87.3(13) 1_455 1_455 ?
O11 Rb1 O14 46.6(14) 1_445 1_455 ?
O7 Rb1 O14 135.6(14) 1_445 1_455 ?
O10 Rb1 O14 46.5(13) 1_455 1_455 ?
O8 Rb1 O10 108.7(12) 1_545 . ?
O3 Rb1 O10 90.3(14) . . ?
O5 Rb1 O10 46.5(10) . . ?
O3 Rb1 O10 134.7(15) 1_455 . ?
O8 Rb1 O10 171.6(11) 1_445 . ?
O5 Rb1 O10 91.2(11) 1_455 . ?
O11 Rb1 O10 122.1(8) 1_445 . ?
O7 Rb1 O10 140.0(11) 1_445 . ?
O10 Rb1 O10 67.3(8) 1_455 . ?
O14 Rb1 O10 83.4(12) 1_455 . ?
O8 Rb1 O11 48.8(11) 1_545 1_545 ?
O3 Rb1 O11 91.9(14) . 1_545 ?
O5 Rb1 O11 106.3(11) . 1_545 ?
O3 Rb1 O11 139.5(16) 1_455 1_545 ?
O8 Rb1 O11 95.7(12) 1_445 1_545 ?
O5 Rb1 O11 170.1(11) 1_455 1_545 ?
O11 Rb1 O11 68.2(8) 1_445 1_545 ?
O7 Rb1 O11 92.0(11) 1_445 1_545 ?
O10 Rb1 O11 123.0(7) 1_455 1_545 ?
O14 Rb1 O11 84.6(12) 1_455 1_545 ?
O10 Rb1 O11 82.2(8) . 1_545 ?
O8 Rb1 O2 91.8(13) 1_545 . ?
O3 Rb1 O2 42.0(14) . . ?
O5 Rb1 O2 46.1(11) . . ?
O3 Rb1 O2 49.5(13) 1_455 . ?
O8 Rb1 O2 96.0(11) 1_445 . ?
O5 Rb1 O2 53.5(11) 1_455 . ?
O11 Rb1 O2 144.8(12) 1_445 . ?
O7 Rb1 O2 64.6(12) 1_445 . ?
O10 Rb1 O2 95.4(13) 1_455 . ?
O14 Rb1 O2 140.5(16) 1_455 . ?
O10 Rb1 O2 91.2(12) . . ?
O11 Rb1 O2 133.6(12) 1_545 . ?
O8 Rb1 O14 87.6(13) 1_545 . ?
O3 Rb1 O14 107.8(12) . . ?
O5 Rb1 O14 85.3(12) . . ?
O3 Rb1 O14 176.5(16) 1_455 . ?
O8 Rb1 O14 130.5(13) 1_445 . ?
O5 Rb1 O14 127.4(13) 1_455 . ?
O11 Rb1 O14 84.0(12) 1_445 . ?
O7 Rb1 O14 133.4(14) 1_445 . ?
O10 Rb1 O14 84.7(12) 1_455 . ?
O14 Rb1 O14 65.7(6) 1_455 . ?
O10 Rb1 O14 44.0(12) . . ?
O11 Rb1 O14 43.4(13) 1_545 . ?
O2 Rb1 O14 131.2(13) . . ?
O8 Rb1 O16 83.9(10) 1_545 1_545 ?
O3 Rb1 O16 129.5(14) . 1_545 ?
O5 Rb1 O16 123.0(10) . 1_545 ?
O3 Rb1 O16 142.1(14) 1_455 1_545 ?
O8 Rb1 O16 93.8(10) 1_445 1_545 ?
O5 Rb1 O16 133.7(10) 1_455 1_545 ?
O11 Rb1 O16 46.5(9) 1_445 1_545 ?
O7 Rb1 O16 118.3(10) 1_445 1_545 ?
O10 Rb1 O16 88.2(9) 1_455 1_545 ?
O14 Rb1 O16 46.7(10) 1_455 1_545 ?
O10 Rb1 O16 79.6(8) . 1_545 ?
O11 Rb1 O16 37.9(8) 1_545 1_545 ?
O2 Rb1 O16 168.0(11) . 1_545 ?
O14 Rb1 O16 37.6(11) . 1_545 ?
O8 Rb1 O9 140.8(16) 1_545 1_455 ?
O3 Rb1 O9 92.8(19) . 1_455 ?
O5 Rb1 O9 45.2(14) . 1_455 ?
O3 Rb1 O9 91.2(18) 1_455 1_455 ?
O8 Rb1 O9 134.4(14) 1_445 1_455 ?
O5 Rb1 O9 45.0(12) 1_455 1_455 ?
O11 Rb1 O9 129.8(16) 1_445 1_455 ?
O7 Rb1 O9 128.7(17) 1_445 1_455 ?
O10 Rb1 O9 41.6(14) 1_455 1_455 ?
O14 Rb1 O9 84.8(19) 1_455 1_455 ?
O10 Rb1 O9 46.2(13) . 1_455 ?
O11 Rb1 O9 128.2(15) 1_545 1_455 ?
O2 Rb1 O9 64.3(18) . 1_455 ?
O14 Rb1 O9 86.5(17) . 1_455 ?
O16 Rb1 O9 112.8(15) 1_545 1_455 ?
O8 Rb1 O9 45.1(14) 1_545 1_445 ?
O3 Rb1 O9 94.6(19) . 1_445 ?
O5 Rb1 O9 140.6(15) . 1_445 ?
O3 Rb1 O9 93.1(18) 1_455 1_445 ?
O8 Rb1 O9 46.7(12) 1_445 1_445 ?
O5 Rb1 O9 136.3(13) 1_455 1_445 ?
O11 Rb1 O9 43.2(14) 1_445 1_445 ?
O7 Rb1 O9 58.7(15) 1_445 1_445 ?
O10 Rb1 O9 131.6(15) 1_455 1_445 ?
O14 Rb1 O9 87.5(18) 1_455 1_445 ?
O10 Rb1 O9 131.2(13) . 1_445 ?
O11 Rb1 O9 49.2(12) 1_545 1_445 ?
O2 Rb1 O9 123.2(17) . 1_445 ?
O14 Rb1 O9 88.9(15) . 1_445 ?
O16 Rb1 O9 60.3(13) 1_545 1_445 ?
O9 Rb1 O9 172(3) 1_455 1_445 ?
O8 Rb1 Rb1 54.7(9) 1_545 1_655 ?
O3 Rb1 Rb1 53.4(9) . 1_655 ?
O5 Rb1 Rb1 54.4(8) . 1_655 ?
O3 Rb1 Rb1 128.3(10) 1_455 1_655 ?
O8 Rb1 Rb1 130.1(8) 1_445 1_655 ?
O5 Rb1 Rb1 128.2(7) 1_455 1_655 ?
O11 Rb1 Rb1 120.9(9) 1_445 1_655 ?
O7 Rb1 Rb1 90.8(8) 1_445 1_655 ?
O10 Rb1 Rb1 121.8(8) 1_455 1_655 ?
O14 Rb1 Rb1 120.2(8) 1_455 1_655 ?
O10 Rb1 Rb1 54.5(7) . 1_655 ?
O11 Rb1 Rb1 52.8(8) 1_545 1_655 ?
O2 Rb1 Rb1 86.4(8) . 1_655 ?
O14 Rb1 Rb1 54.4(7) . 1_655 ?
O16 Rb1 Rb1 82.0(6) 1_545 1_655 ?
O9 Rb1 Rb1 91.3(11) 1_455 1_655 ?
O9 Rb1 Rb1 91.2(10) 1_445 1_655 ?
O8 Rb1 Rb1 125.3(9) 1_545 1_455 ?
O3 Rb1 Rb1 126.6(9) . 1_455 ?
O5 Rb1 Rb1 125.6(8) . 1_455 ?
O3 Rb1 Rb1 51.7(10) 1_455 1_455 ?
O8 Rb1 Rb1 49.9(8) 1_445 1_455 ?
O5 Rb1 Rb1 51.8(7) 1_455 1_455 ?
O11 Rb1 Rb1 59.1(9) 1_445 1_455 ?
O7 Rb1 Rb1 89.2(8) 1_445 1_455 ?
O10 Rb1 Rb1 58.2(8) 1_455 1_455 ?
O14 Rb1 Rb1 59.8(8) 1_455 1_455 ?
O10 Rb1 Rb1 125.5(7) . 1_455 ?
O11 Rb1 Rb1 127.2(8) 1_545 1_455 ?
O2 Rb1 Rb1 93.6(8) . 1_455 ?
O14 Rb1 Rb1 125.6(7) . 1_455 ?
O16 Rb1 Rb1 98.0(6) 1_545 1_455 ?
O9 Rb1 Rb1 88.7(11) 1_455 1_455 ?
O9 Rb1 Rb1 88.8(10) 1_445 1_455 ?
Rb1 Rb1 Rb1 180.0 1_655 1_455 ?
O8 Rb1 W3 67.5(9) 1_545 1_445 ?
O3 Rb1 W3 107.8(14) . 1_445 ?
O5 Rb1 W3 158.7(8) . 1_445 ?
O3 Rb1 W3 75.1(13) 1_455 1_445 ?
O8 Rb1 W3 24.8(8) 1_445 1_445 ?
O5 Rb1 W3 110.8(9) 1_455 1_445 ?
O11 Rb1 W3 31.2(8) 1_445 1_445 ?
O7 Rb1 W3 60.0(8) 1_445 1_445 ?
O10 Rb1 W3 112.0(8) 1_455 1_445 ?
O14 Rb1 W3 76.8(11) 1_455 1_445 ?
O10 Rb1 W3 149.4(7) . 1_445 ?
O11 Rb1 W3 72.9(8) 1_545 1_445 ?
O2 Rb1 W3 118.8(10) . 1_445 ?
O14 Rb1 W3 105.9(11) . 1_445 ?
O16 Rb1 W3 69.9(6) 1_545 1_445 ?
O9 Rb1 W3 150.8(13) 1_455 1_445 ?
O9 Rb1 W3 26.5(9) 1_445 1_445 ?
Rb1 Rb1 W3 117.5(3) 1_655 1_445 ?
Rb1 Rb1 W3 62.5(3) 1_455 1_445 ?
O15 Rb2 O13 52.3(13) . . ?
O15 Rb2 O18 43.1(15) . . ?
O13 Rb2 O18 93.7(15) . . ?
O15 Rb2 O22 94.0(18) . . ?
O13 Rb2 O22 111.7(15) . . ?
O18 Rb2 O22 89.0(18) . . ?
O15 Rb2 O20 88.2(15) . 1_455 ?
O13 Rb2 O20 135.0(14) . 1_455 ?
O18 Rb2 O20 45.3(16) . 1_455 ?
O22 Rb2 O20 89.0(17) . 1_455 ?
O15 Rb2 O17 95.7(12) . . ?
O13 Rb2 O17 49.1(12) . . ?
O18 Rb2 O17 138.5(19) . . ?
O22 Rb2 O17 89.5(16) . . ?
O20 Rb2 O17 175.9(14) 1_455 . ?
O15 Rb2 O12 50.8(12) . 1_455 ?
O13 Rb2 O12 53.4(12) . 1_455 ?
O18 Rb2 O12 63.2(13) . 1_455 ?
O22 Rb2 O12 144.6(18) . 1_455 ?
O20 Rb2 O12 86.3(15) 1_455 1_455 ?
O17 Rb2 O12 97.1(13) . 1_455 ?
O15 Rb2 O13 93.1(13) . 1_455 ?
O13 Rb2 O13 73.0(6) . 1_455 ?
O18 Rb2 O13 96.0(15) . 1_455 ?
O22 Rb2 O13 172.9(17) . 1_455 ?
O20 Rb2 O13 91.0(15) 1_455 1_455 ?
O17 Rb2 O13 90.0(12) . 1_455 ?
O12 Rb2 O13 42.4(12) 1_455 1_455 ?
O15 Rb2 O22 133.6(18) . 1_455 ?
O13 Rb2 O22 173.6(17) . 1_455 ?
O18 Rb2 O22 91.5(19) . 1_455 ?
O22 Rb2 O22 71.9(7) . 1_455 ?
O20 Rb2 O22 48.8(17) 1_455 1_455 ?
O17 Rb2 O22 127.1(17) . 1_455 ?
O12 Rb2 O22 126.8(17) 1_455 1_455 ?
O13 Rb2 O22 103.0(13) 1_455 1_455 ?
O15 Rb2 O20 49.4(15) . . ?
O13 Rb2 O20 92.3(14) . . ?
O18 Rb2 O20 44.1(15) . . ?
O22 Rb2 O20 49.0(17) . . ?
O20 Rb2 O20 71.3(11) 1_455 . ?
O17 Rb2 O20 110.4(14) . . ?
O12 Rb2 O20 96.6(14) 1_455 . ?
O13 Rb2 O20 137.4(14) 1_455 . ?
O22 Rb2 O20 94.0(15) 1_455 . ?
O15 Rb2 O19 178.7(14) . 1_465 ?
O13 Rb2 O19 126.9(13) . 1_465 ?
O18 Rb2 O19 137.2(18) . 1_465 ?
O22 Rb2 O19 87.3(15) . 1_465 ?
O20 Rb2 O19 92.0(11) 1_455 1_465 ?
O17 Rb2 O19 84.1(12) . 1_465 ?
O12 Rb2 O19 127.9(13) 1_455 1_465 ?
O13 Rb2 O19 85.6(12) 1_455 1_465 ?
O22 Rb2 O19 47.1(15) 1_455 1_465 ?
O20 Rb2 O19 131.9(8) . 1_465 ?
O15 Rb2 O15 73.2(11) . 1_455 ?
O13 Rb2 O15 94.7(12) . 1_455 ?
O18 Rb2 O15 51.6(15) . 1_455 ?
O22 Rb2 O15 134.5(17) . 1_455 ?
O20 Rb2 O15 48.3(14) 1_455 1_455 ?
O17 Rb2 O15 134.2(8) . 1_455 ?
O12 Rb2 O15 41.3(12) 1_455 1_455 ?
O13 Rb2 O15 48.0(12) 1_455 1_455 ?
O22 Rb2 O15 85.8(16) 1_455 1_455 ?
O20 Rb2 O15 95.7(15) . 1_455 ?
O19 Rb2 O15 106.1(14) 1_465 1_455 ?
O15 Rb2 O21 92.9(15) . 1_455 ?
O13 Rb2 O21 141.4(15) . 1_455 ?
O18 Rb2 O21 59.5(15) . 1_455 ?
O22 Rb2 O21 47.3(15) . 1_455 ?
O20 Rb2 O21 41.8(14) 1_455 1_455 ?
O17 Rb2 O21 136.4(14) . 1_455 ?
O12 Rb2 O21 120.7(16) 1_455 1_455 ?
O13 Rb2 O21 132.1(15) 1_455 1_455 ?
O22 Rb2 O21 44.8(15) 1_455 1_455 ?
O20 Rb2 O21 49.2(13) . 1_455 ?
O19 Rb2 O21 88.2(13) 1_465 1_455 ?
O15 Rb2 O21 89.1(14) 1_455 1_455 ?
O15 Rb2 O19 111.8(15) . 1_565 ?
O13 Rb2 O19 87.9(13) . 1_565 ?
O18 Rb2 O19 132.8(17) . 1_565 ?
O22 Rb2 O19 47.7(16) . 1_565 ?
O20 Rb2 O19 131.4(9) 1_455 1_565 ?
O17 Rb2 O19 45.7(12) . 1_565 ?
O12 Rb2 O19 140.9(14) 1_455 1_565 ?
O13 Rb2 O19 129.1(13) 1_455 1_565 ?
O22 Rb2 O19 91.2(14) 1_455 1_565 ?
O20 Rb2 O19 88.6(10) . 1_565 ?
O19 Rb2 O19 68.9(9) 1_465 1_565 ?
O15 Rb2 O19 174.9(14) 1_455 1_565 ?
O21 Rb2 O19 91.7(12) 1_455 1_565 ?
O15 Rb2 O17 134.0(9) . 1_455 ?
O13 Rb2 O17 90.2(11) . 1_455 ?
O18 Rb2 O17 138.1(18) . 1_455 ?
O22 Rb2 O17 127.7(17) . 1_455 ?
O20 Rb2 O17 108.5(14) 1_455 1_455 ?
O17 Rb2 O17 69.6(9) . 1_455 ?
O12 Rb2 O17 86.8(12) 1_455 1_455 ?
O13 Rb2 O17 45.9(11) 1_455 1_455 ?
O22 Rb2 O17 83.5(15) 1_455 1_455 ?
O20 Rb2 O17 176.5(13) . 1_455 ?
O19 Rb2 O17 44.7(11) 1_465 1_455 ?
O15 Rb2 O17 86.5(10) 1_455 1_455 ?
O21 Rb2 O17 128.3(14) 1_455 1_455 ?
O19 Rb2 O17 89.0(12) 1_565 1_455 ?
O15 Rb2 Rb2 122.9(10) . 1_455 ?
O13 Rb2 Rb2 124.0(8) . 1_455 ?
O18 Rb2 Rb2 92.1(16) . 1_455 ?
O22 Rb2 Rb2 124.0(12) . 1_455 ?
O20 Rb2 Rb2 56.0(11) 1_455 1_455 ?
O17 Rb2 Rb2 122.2(9) . 1_455 ?
O12 Rb2 Rb2 81.1(10) 1_455 1_455 ?
O13 Rb2 Rb2 51.0(8) 1_455 1_455 ?
O22 Rb2 Rb2 52.1(10) 1_455 1_455 ?
O20 Rb2 Rb2 127.3(10) . 1_455 ?
O19 Rb2 Rb2 56.3(9) 1_465 1_455 ?
O15 Rb2 Rb2 49.7(9) 1_455 1_455 ?
O21 Rb2 Rb2 86.9(9) 1_455 1_455 ?
O19 Rb2 Rb2 125.2(8) 1_565 1_455 ?
O17 Rb2 Rb2 52.6(8) 1_455 1_455 ?
O15 Rb2 Rb2 57.1(11) . 1_655 ?
O13 Rb2 Rb2 56.0(8) . 1_655 ?
O18 Rb2 Rb2 87.9(16) . 1_655 ?
O22 Rb2 Rb2 56.0(12) . 1_655 ?
O20 Rb2 Rb2 124.0(11) 1_455 1_655 ?
O17 Rb2 Rb2 57.8(9) . 1_655 ?
O12 Rb2 Rb2 98.9(10) 1_455 1_655 ?
O13 Rb2 Rb2 129.0(8) 1_455 1_655 ?
O22 Rb2 Rb2 127.9(10) 1_455 1_655 ?
O20 Rb2 Rb2 52.7(10) . 1_655 ?
O19 Rb2 Rb2 123.7(9) 1_465 1_655 ?
O15 Rb2 Rb2 130.3(9) 1_455 1_655 ?
O21 Rb2 Rb2 93.1(10) 1_455 1_655 ?
O19 Rb2 Rb2 54.8(8) 1_565 1_655 ?
O17 Rb2 Rb2 127.4(8) 1_455 1_655 ?
Rb2 Rb2 Rb2 179.998(11) 1_455 1_655 ?
O15 Rb2 O16 89.1(11) . . ?
O13 Rb2 O16 38.9(9) . . ?
O18 Rb2 O16 124.5(11) . . ?
O22 Rb2 O16 128.0(16) . . ?
O20 Rb2 O16 143.1(13) 1_455 . ?
O17 Rb2 O16 38.6(9) . . ?
O12 Rb2 O16 64.0(10) 1_455 . ?
O13 Rb2 O16 52.3(9) 1_455 . ?
O22 Rb2 O16 134.8(14) 1_455 . ?
O20 Rb2 O16 130.5(12) . . ?
O19 Rb2 O16 89.9(10) 1_465 . ?
O15 Rb2 O16 96.0(10) 1_455 . ?
O21 Rb2 O16 174.9(13) 1_455 . ?
O19 Rb2 O16 83.2(10) 1_565 . ?
O17 Rb2 O16 51.7(9) 1_455 . ?
Rb2 Rb2 O16 95.9(5) 1_455 . ?
Rb2 Rb2 O16 84.1(5) 1_655 . ?
O15 Rb2 O21 137.1(14) . 2_656 ?
O13 Rb2 O21 132.2(15) . 2_656 ?
O18 Rb2 O21 119.2(14) . 2_656 ?
O22 Rb2 O21 43.1(15) . 2_656 ?
O20 Rb2 O21 90.5(14) 1_455 2_656 ?
O17 Rb2 O21 85.8(13) . 2_656 ?
O12 Rb2 O21 171.5(14) 1_455 2_656 ?
O13 Rb2 O21 129.9(13) 1_455 2_656 ?
O22 Rb2 O21 46.8(15) 1_455 2_656 ?
O20 Rb2 O21 89.8(13) . 2_656 ?
O19 Rb2 O21 44.3(11) 1_465 2_656 ?
O15 Rb2 O21 132.6(14) 1_455 2_656 ?
O21 Rb2 O21 60.1(3) 1_455 2_656 ?
O19 Rb2 O21 44.4(11) 1_565 2_656 ?
O17 Rb2 O21 86.7(12) 1_455 2_656 ?
Rb2 Rb2 O21 90.6(9) 1_455 2_656 ?
Rb2 Rb2 O21 89.4(9) 1_655 2_656 ?
O16 Rb2 O21 115.5(12) . 2_656 ?
O15 Rb2 W4 28.9(10) . . ?
O13 Rb2 W4 28.6(9) . . ?
O18 Rb2 W4 66.0(11) . . ?
O22 Rb2 W4 115.8(14) . . ?
O20 Rb2 W4 106.6(11) 1_455 . ?
O17 Rb2 W4 77.5(9) . . ?
O12 Rb2 W4 34.5(8) 1_455 . ?
O13 Rb2 W4 71.0(7) 1_455 . ?
O22 Rb2 W4 155.3(16) 1_455 . ?
O20 Rb2 W4 77.4(10) . . ?
O19 Rb2 W4 149.9(9) 1_465 . ?
O15 Rb2 W4 72.3(9) 1_455 . ?
O21 Rb2 W4 121.5(12) 1_455 . ?
O19 Rb2 W4 111.4(10) 1_565 . ?
O17 Rb2 W4 105.9(8) 1_455 . ?
Rb2 Rb2 W4 115.6(4) 1_455 . ?
Rb2 Rb2 W4 64.4(4) 1_655 . ?
O16 Rb2 W4 61.0(5) . . ?
O21 Rb2 W4 153.6(12) 2_656 . ?
O6 Rb3 O1 62.9(11) 2_645 2_655 ?
O6 Rb3 O6 81.8(14) 2_645 2_545 ?
O1 Rb3 O6 106.8(12) 2_655 2_545 ?
O6 Rb3 O1 63.9(12) 2_645 . ?
O1 Rb3 O1 107.4(9) 2_655 . ?
O6 Rb3 O1 110.5(18) 2_545 . ?
O6 Rb3 O6 105.7(9) 2_645 . ?
O1 Rb3 O6 63.5(14) 2_655 . ?
O6 Rb3 O6 160.9(17) 2_545 . ?
O1 Rb3 O6 88.5(10) . . ?
O6 Rb3 O1 106.0(19) 2_645 1_455 ?
O1 Rb3 O1 165.0(15) 2_655 1_455 ?
O6 Rb3 O1 60.1(12) 2_545 1_455 ?
O1 Rb3 O1 73.5(13) . 1_455 ?
O6 Rb3 O1 131.3(10) . 1_455 ?
O6 Rb3 O1 108.3(11) 2_645 2 ?
O1 Rb3 O1 78.6(15) 2_655 2 ?
O6 Rb3 O1 53.8(9) 2_545 2 ?
O1 Rb3 O1 164.2(19) . 2 ?
O6 Rb3 O1 107.1(17) . 2 ?
O1 Rb3 O1 96.8(10) 1_455 2 ?
O6 Rb3 O6 163.0(14) 2_645 1_455 ?
O1 Rb3 O6 102.5(18) 2_655 1_455 ?
O6 Rb3 O6 95.2(8) 2_545 1_455 ?
O1 Rb3 O6 132.0(9) . 1_455 ?
O6 Rb3 O6 72.4(12) . 1_455 ?
O1 Rb3 O6 86.6(10) 1_455 1_455 ?
O1 Rb3 O6 57.8(10) 2 1_455 ?
O6 Rb3 O4 102.8(14) 2_645 . ?
O1 Rb3 O4 103.3(16) 2_655 . ?
O6 Rb3 O4 148.0(16) 2_545 . ?
O1 Rb3 O4 48.7(14) . . ?
O6 Rb3 O4 48.7(14) . . ?
O1 Rb3 O4 88.6(15) 1_455 . ?
O1 Rb3 O4 145.5(16) 2 . ?
O6 Rb3 O4 88.7(13) 1_455 . ?
O6 Rb3 O4 149.8(18) 2_645 1_455 ?
O1 Rb3 O4 146.2(18) 2_655 1_455 ?
O6 Rb3 O4 91.4(13) 2_545 1_455 ?
O1 Rb3 O4 91.7(13) . 1_455 ?
O6 Rb3 O4 90.2(13) . 1_455 ?
O1 Rb3 O4 47.0(14) 1_455 1_455 ?
O1 Rb3 O4 90.5(12) 2 1_455 ?
O6 Rb3 O4 46.4(13) 1_455 1_455 ?
O4 Rb3 O4 68.6(5) . 1_455 ?
O6 Rb3 O2 105.1(16) 2_645 . ?
O1 Rb3 O2 145.3(14) 2_655 . ?
O6 Rb3 O2 103.1(14) 2_545 . ?
O1 Rb3 O2 44.1(13) . . ?
O6 Rb3 O2 92.1(13) . . ?
O1 Rb3 O2 44.1(13) 1_455 . ?
O1 Rb3 O2 134.6(12) 2 . ?
O6 Rb3 O2 91.9(13) 1_455 . ?
O4 Rb3 O2 45.0(13) . . ?
O4 Rb3 O2 47.7(12) 1_455 . ?
O6 Rb3 Rb3 119.6(13) 2_645 2 ?
O1 Rb3 Rb3 57.1(13) 2_655 2 ?
O6 Rb3 Rb3 108.0(10) 2_545 2 ?
O1 Rb3 Rb3 141.4(12) . 2 ?
O6 Rb3 Rb3 52.9(10) . 2 ?
O1 Rb3 Rb3 131.2(11) 1_455 2 ?
O1 Rb3 Rb3 54.3(11) 2 2 ?
O6 Rb3 Rb3 45.4(9) 1_455 2 ?
O4 Rb3 Rb3 97.2(13) . 2 ?
O4 Rb3 Rb3 90.5(11) 1_455 2 ?
O2 Rb3 Rb3 128.0(12) . 2 ?
O6 Rb3 Rb3 59.3(12) 2_645 2_545 ?
O1 Rb3 Rb3 121.0(13) 2_655 2_545 ?
O6 Rb3 Rb3 55.0(11) 2_545 2_545 ?
O1 Rb3 Rb3 55.4(11) . 2_545 ?
O6 Rb3 Rb3 143.9(10) . 2_545 ?
O1 Rb3 Rb3 46.7(11) 1_455 2_545 ?
O1 Rb3 Rb3 108.8(12) 2 2_545 ?
O6 Rb3 Rb3 131.8(11) 1_455 2_545 ?
O4 Rb3 Rb3 99.7(12) . 2_545 ?
O4 Rb3 Rb3 92.8(12) 1_455 2_545 ?
O2 Rb3 Rb3 64.6(11) . 2_545 ?
Rb3 Rb3 Rb3 162.8(6) 2 2_545 ?
O6 Rb3 Rb3 53.4(11) 2_645 1_655 ?
O1 Rb3 Rb3 56.0(12) 2_655 1_655 ?
O6 Rb3 Rb3 135.2(9) 2_545 1_655 ?
O1 Rb3 Rb3 53.4(10) . 1_655 ?
O6 Rb3 Rb3 55.0(9) . 1_655 ?
O1 Rb3 Rb3 126.9(10) 1_455 1_655 ?
O1 Rb3 Rb3 134.7(10) 2 1_655 ?
O6 Rb3 Rb3 127.4(9) 1_455 1_655 ?
O4 Rb3 Rb3 58.0(8) . 1_655 ?
O4 Rb3 Rb3 126.5(7) 1_455 1_655 ?
O2 Rb3 Rb3 90.1(7) . 1_655 ?
Rb3 Rb3 Rb3 95.8(4) 2 1_655 ?
Rb3 Rb3 Rb3 95.8(4) 2_545 1_655 ?
O6 Rb3 Rb3 126.6(11) 2_645 1_455 ?
O1 Rb3 Rb3 124.0(12) 2_655 1_455 ?
O6 Rb3 Rb3 44.8(9) 2_545 1_455 ?
O1 Rb3 Rb3 126.6(10) . 1_455 ?
O6 Rb3 Rb3 125.0(9) . 1_455 ?
O1 Rb3 Rb3 53.1(10) 1_455 1_455 ?
O1 Rb3 Rb3 45.3(10) 2 1_455 ?
O6 Rb3 Rb3 52.6(9) 1_455 1_455 ?
O4 Rb3 Rb3 122.0(8) . 1_455 ?
O4 Rb3 Rb3 53.5(7) 1_455 1_455 ?
O2 Rb3 Rb3 89.9(7) . 1_455 ?
Rb3 Rb3 Rb3 84.2(4) 2 1_455 ?
Rb3 Rb3 Rb3 84.2(4) 2_545 1_455 ?
Rb3 Rb3 Rb3 180.0 1_655 1_455 ?
O6 Rb3 O7 145.7(12) 2_645 1_455 ?
O1 Rb3 O7 111.1(17) 2_655 1_455 ?
O6 Rb3 O7 129.5(11) 2_545 1_455 ?
O1 Rb3 O7 88.8(12) . 1_455 ?
O6 Rb3 O7 50.2(11) . 1_455 ?
O1 Rb3 O7 83.8(12) 1_455 1_455 ?
O1 Rb3 O7 102.8(13) 2 1_455 ?
O6 Rb3 O7 45.1(11) 1_455 1_455 ?
O4 Rb3 O7 43.7(11) . 1_455 ?
O4 Rb3 O7 40.1(11) 1_455 1_455 ?
O2 Rb3 O7 59.1(11) . 1_455 ?
Rb3 Rb3 O7 68.9(9) 2 1_455 ?
Rb3 Rb3 O7 122.8(10) 2_545 1_455 ?
Rb3 Rb3 O7 94.2(6) 1_655 1_455 ?
Rb3 Rb3 O7 85.8(6) 1_455 1_455 ?
O6 Rb3 O2 74.8(13) 2_645 2 ?
O1 Rb3 O2 41.2(14) 2_655 2 ?
O6 Rb3 O2 69.7(12) 2_545 2 ?
O1 Rb3 O2 137.8(13) . 2 ?
O6 Rb3 O2 94.9(15) . 2 ?
O1 Rb3 O2 128.8(13) 1_455 2 ?
O1 Rb3 O2 40.9(11) 2 2 ?
O6 Rb3 O2 88.5(13) 1_455 2 ?
O4 Rb3 O2 142.2(16) . 2 ?
O4 Rb3 O2 130.2(12) 1_455 2 ?
O2 Rb3 O2 172.8(14) . 2 ?
Rb3 Rb3 O2 56.1(11) 2 2 ?
Rb3 Rb3 O2 110.0(11) 2_545 2 ?
Rb3 Rb3 O2 95.4(7) 1_655 2 ?
Rb3 Rb3 O2 84.6(7) 1_455 2 ?
O7 Rb3 O2 124.8(16) 1_455 2 ?
O6 Rb3 W1 88.2(11) 2_645 . ?
O1 Rb3 W1 119.3(12) 2_655 . ?
O6 Rb3 W1 121.2(13) 2_545 . ?
O1 Rb3 W1 24.7(10) . . ?
O6 Rb3 W1 77.1(9) . . ?
O1 Rb3 W1 67.8(11) 1_455 . ?
O1 Rb3 W1 160.4(10) 2 . ?
O6 Rb3 W1 107.4(9) 1_455 . ?
O4 Rb3 W1 29.5(11) . . ?
O4 Rb3 W1 70.2(8) 1_455 . ?
O2 Rb3 W1 26.3(7) . . ?
Rb3 Rb3 W1 126.6(6) 2 . ?
Rb3 Rb3 W1 70.2(4) 2_545 . ?
Rb3 Rb3 W1 63.8(2) 1_655 . ?
Rb3 Rb3 W1 116.2(2) 1_455 . ?
O7 Rb3 W1 64.7(7) 1_455 . ?
O2 Rb3 W1 158.7(7) 2 . ?
O6 Rb3 W2 117.8(11) 2_645 . ?
O1 Rb3 W2 89.1(13) 2_655 . ?
O6 Rb3 W2 159.3(10) 2_545 . ?
O1 Rb3 W2 75.8(10) . . ?
O6 Rb3 W2 26.0(9) . . ?
O1 Rb3 W2 105.4(10) 1_455 . ?
O1 Rb3 W2 119.4(13) 2 . ?
O6 Rb3 W2 67.9(10) 1_455 . ?
O4 Rb3 W2 28.1(11) . . ?
O4 Rb3 W2 68.4(9) 1_455 . ?
O2 Rb3 W2 67.1(9) . . ?
Rb3 Rb3 W2 69.2(5) 2 . ?
Rb3 Rb3 W2 127.5(5) 2_545 . ?
Rb3 Rb3 W2 64.78(19) 1_655 . ?
Rb3 Rb3 W2 115.22(19) 1_455 . ?
O7 Rb3 W2 29.8(7) 1_455 . ?
O2 Rb3 W2 119.5(13) 2 . ?
W1 Rb3 W2 57.40(15) . . ?
O6 Rb3 W1 122.0(14) 2_645 1_455 ?
O1 Rb3 W1 172.4(14) 2_655 1_455 ?
O6 Rb3 W1 80.3(10) 2_545 1_455 ?
O1 Rb3 W1 71.9(10) . 1_455 ?
O6 Rb3 W1 108.9(9) . 1_455 ?
O1 Rb3 W1 22.6(10) 1_455 1_455 ?
O1 Rb3 W1 104.0(10) 2 1_455 ?
O6 Rb3 W1 73.5(9) 1_455 1_455 ?
O4 Rb3 W1 70.4(9) . 1_455 ?
O4 Rb3 W1 28.1(10) 1_455 1_455 ?
O2 Rb3 W1 30.8(7) . 1_455 ?
Rb3 Rb3 W1 118.5(5) 2 1_455 ?
Rb3 Rb3 W1 65.3(5) 2_545 1_455 ?
Rb3 Rb3 W1 120.93(15) 1_655 1_455 ?
Rb3 Rb3 W1 59.07(15) 1_455 1_455 ?
O7 Rb3 W1 61.5(7) 1_455 1_455 ?
O2 Rb3 W1 143.4(7) 2 1_455 ?
W1 Rb3 W1 57.2(3) . 1_455 ?
W2 Rb3 W1 83.3(2) . 1_455 ?
W1 O1 Rb3 141(3) . 2_645 ?
W1 O1 Rb3 102(2) . . ?
Rb3 O1 Rb3 115.5(18) 2_645 . ?
W1 O1 Rb3 110(2) . 1_655 ?
Rb3 O1 Rb3 76.2(13) 2_645 1_655 ?
Rb3 O1 Rb3 73.5(13) . 1_655 ?
W1 O1 Rb3 123(2) . 2_545 ?
Rb3 O1 Rb3 78.6(15) 2_645 2_545 ?
Rb3 O1 Rb3 70.3(11) . 2_545 ?
Rb3 O1 Rb3 120.3(17) 1_655 2_545 ?
W1 O2 W1 176(3) . 1_455 ?
W1 O2 Rb3 87.5(19) . . ?
W1 O2 Rb3 88.2(16) 1_455 . ?
W1 O2 Rb1 96(2) . . ?
W1 O2 Rb1 88.3(16) 1_455 . ?
Rb3 O2 Rb1 175.9(17) . . ?
W1 O2 Rb3 94(2) . 2_545 ?
W1 O2 Rb3 83.6(15) 1_455 2_545 ?
Rb3 O2 Rb3 59.3(7) . 2_545 ?
Rb1 O2 Rb3 122.4(19) . 2_545 ?
W1 O3 W2 138.3(18) . 1_545 ?
W1 O3 Rb1 110(3) . . ?
W2 O3 Rb1 106(2) 1_545 . ?
W1 O3 Rb1 105(2) . 1_655 ?
W2 O3 Rb1 104(2) 1_545 1_655 ?
Rb1 O3 Rb1 74.9(7) . 1_655 ?
W2 O4 W1 168.5(18) . . ?
W2 O4 Rb3 94.7(17) . . ?
W1 O4 Rb3 92.8(17) . . ?
W2 O4 Rb3 97.3(18) . 1_655 ?
W1 O4 Rb3 93.5(17) . 1_655 ?
Rb3 O4 Rb3 68.6(5) . 1_655 ?
W3 O5 W1 141(2) . . ?
W3 O5 Rb1 114.5(17) . . ?
W1 O5 Rb1 100.9(13) . . ?
W3 O5 Rb1 108.4(16) . 1_655 ?
W1 O5 Rb1 96.2(12) . 1_655 ?
Rb1 O5 Rb1 73.7(9) . 1_655 ?
W2 O6 Rb3 140(2) . 2_655 ?
W2 O6 Rb3 124(2) . 2 ?
Rb3 O6 Rb3 81.8(14) 2_655 2 ?
W2 O6 Rb3 101(2) . . ?
Rb3 O6 Rb3 117.0(16) 2_655 . ?
Rb3 O6 Rb3 72.1(11) 2 . ?
W2 O6 Rb3 107(2) . 1_655 ?
Rb3 O6 Rb3 75.3(11) 2_655 1_655 ?
Rb3 O6 Rb3 121.8(16) 2 1_655 ?
Rb3 O6 Rb3 72.4(12) . 1_655 ?
W2 O7 W2 152(2) . 1_655 ?
W2 O7 Rb1 99.4(16) . 1_665 ?
W2 O7 Rb1 97.5(16) 1_655 1_665 ?
W2 O7 Rb3 84.1(14) . 1_655 ?
W2 O7 Rb3 76.2(12) 1_655 1_655 ?
Rb1 O7 Rb3 170.9(16) 1_665 1_655 ?
W3 O8 W2 141(2) . . ?
W3 O8 Rb1 114.9(19) . 1_565 ?
W2 O8 Rb1 102.0(15) . 1_565 ?
W3 O8 Rb1 104.9(17) . 1_665 ?
W2 O8 Rb1 96.4(14) . 1_665 ?
Rb1 O8 Rb1 75.4(10) 1_565 1_665 ?
W3 O9 W3 162(10) . 1_655 ?
W3 O9 Rb1 99(7) . 1_655 ?
W3 O9 Rb1 95(7) 1_655 1_655 ?
W3 O9 Rb1 83(8) . 1_665 ?
W3 O9 Rb1 81(6) 1_655 1_665 ?
Rb1 O9 Rb1 172(3) 1_655 1_665 ?
W4 O10 W3 151(2) . . ?
W4 O10 Rb1 110.4(15) . 1_655 ?
W3 O10 Rb1 97.6(14) . 1_655 ?
W4 O10 Rb1 101.2(14) . . ?
W3 O10 Rb1 94.4(14) . . ?
Rb1 O10 Rb1 67.3(8) 1_655 . ?
W5 O11 W3 156(2) . . ?
W5 O11 Rb1 105.5(18) . 1_665 ?
W3 O11 Rb1 95.1(14) . 1_665 ?
W5 O11 Rb1 108.9(17) . 1_565 ?
W3 O11 Rb1 89.2(15) . 1_565 ?
Rb1 O11 Rb1 68.2(8) 1_665 1_565 ?
W4 O12 W4 156(3) . 1_655 ?
W4 O12 Rb2 112(2) . 1_655 ?
W4 O12 Rb2 91.1(14) 1_655 1_655 ?
W5 O13 W4 142.8(17) . . ?
W5 O13 Rb2 115.2(18) . . ?
W4 O13 Rb2 100.6(17) . . ?
W5 O13 Rb2 98.6(16) . 1_655 ?
W4 O13 Rb2 101.3(16) . 1_655 ?
Rb2 O13 Rb2 73.0(6) . 1_655 ?
W5 O14 W4 155.8(19) 1_545 . ?
W5 O14 Rb1 96.5(18) 1_545 1_655 ?
W4 O14 Rb1 106(2) . 1_655 ?
W5 O14 Rb1 100.9(18) 1_545 . ?
W4 O14 Rb1 95.7(17) . . ?
Rb1 O14 Rb1 65.7(6) 1_655 . ?
W6 O15 W4 149(3) . . ?
W6 O15 Rb2 106(2) . . ?
W4 O15 Rb2 101.9(18) . . ?
W6 O15 Rb2 100.2(19) . 1_655 ?
W4 O15 Rb2 99.3(18) . 1_655 ?
Rb2 O15 Rb2 73.2(11) . 1_655 ?
W5 O16 W5 168.6(19) . 1_455 ?
W5 O16 Rb1 103.3(13) . 1_565 ?
W5 O16 Rb1 86.5(10) 1_455 1_565 ?
W5 O16 Rb2 90.3(11) . . ?
W5 O16 Rb2 79.4(9) 1_455 . ?
Rb1 O16 Rb2 164.9(10) 1_565 . ?
W6 O17 W5 146(2) 1_565 . ?
W6 O17 Rb2 107.6(18) 1_565 . ?
W5 O17 Rb2 106.5(16) . . ?
W6 O17 Rb2 104.4(17) 1_565 1_655 ?
W5 O17 Rb2 91.9(14) . 1_655 ?
Rb2 O17 Rb2 69.6(9) . 1_655 ?
W6 O18 W6 153(3) . 1_455 ?
W6 O18 Rb2 106(3) . . ?
W6 O18 Rb2 99(2) 1_455 . ?
W7 O19 W6 150(2) 2_646 . ?
W7 O19 Rb2 101.7(16) 2_646 1_645 ?
W6 O19 Rb2 106.3(17) . 1_645 ?
W7 O19 Rb2 99.2(16) 2_646 1_545 ?
W6 O19 Rb2 99.6(17) . 1_545 ?
Rb2 O19 Rb2 68.9(9) 1_645 1_545 ?
W7 O20 W6 151(3) . . ?
W7 O20 Rb2 106(2) . 1_655 ?
W6 O20 Rb2 103(2) . 1_655 ?
W7 O20 Rb2 96.4(19) . . ?
W6 O20 Rb2 94(2) . . ?
Rb2 O20 Rb2 71.3(11) 1_655 . ?
W7 O21 W7 165(3) . 1_655 ?
W7 O21 Rb2 101(2) . 1_655 ?
W7 O21 Rb2 94.0(19) 1_655 1_655 ?
W7 O21 Rb2 83.1(19) . 2_646 ?
W7 O21 Rb2 82.3(17) 1_655 2_646 ?
Rb2 O21 Rb2 175(2) 1_655 2_646 ?
W7 O22 W7 148.2(19) 2_656 . ?
W7 O22 Rb2 107(2) 2_656 . ?
W7 O22 Rb2 101(2) . . ?
W7 O22 Rb2 102(2) 2_656 1_655 ?
W7 O22 Rb2 101(2) . 1_655 ?
Rb2 O22 Rb2 71.9(7) . 1_655 ?

loop_
_geom_bond_atom_site_label_1
_geom_bond_atom_site_label_2
_geom_bond_distance
_geom_bond_site_symmetry_2
_geom_bond_publ_flag
W1 O1 1.67(6) . ?
W1 O2 1.74(4) . ?
W1 O3 1.89(7) . ?
W1 O4 1.93(6) . ?
W1 O2 2.10(4) 1_655 ?
W1 O5 2.20(4) . ?
W1 Rb3 3.911(15) . ?
W1 Rb3 4.09(2) 1_655 ?
W1 Rb1 4.113(13) 1_655 ?
W1 Rb1 4.158(15) . ?
W1 Rb3 4.216(18) 2_645 ?
W1 Rb3 4.382(14) 2_545 ?
W2 O6 1.75(5) . ?
W2 O4 1.85(6) . ?
W2 O7 1.94(4) . ?
W2 O3 1.93(7) 1_565 ?
W2 O7 2.01(4) 1_455 ?
W2 O8 2.19(4) . ?
W2 Rb3 3.92(2) . ?
W2 Rb1 4.093(17) 1_565 ?
W2 Rb1 4.103(15) 1_665 ?
W2 Rb3 4.153(18) 1_655 ?
W2 Rb3 4.223(17) 2_655 ?
W2 Rb3 4.336(19) 2 ?
W3 O8 1.76(4) . ?
W3 O5 1.79(4) . ?
W3 O9 1.82(7) . ?
W3 O10 2.04(4) . ?
W3 O9 2.06(6) 1_455 ?
W3 O11 2.11(4) . ?
W3 Rb1 4.06(2) 1_665 ?
W3 Rb1 4.10(2) 1_565 ?
W3 Rb1 4.18(2) 1_655 ?
W3 Rb1 4.21(2) . ?
W4 O12 1.68(4) . ?
W4 O10 1.84(4) . ?
W4 O13 1.92(5) . ?
W4 O14 1.93(7) . ?
W4 O15 1.95(5) . ?
W4 O12 2.24(4) 1_455 ?
W4 Rb2 3.951(18) . ?
W4 Rb2 4.151(19) 1_655 ?
W4 Rb1 4.284(14) . ?
W4 Rb1 4.376(16) 1_655 ?
W5 O11 1.72(4) . ?
W5 O16 1.76(3) . ?
W5 O14 1.90(7) 1_565 ?
W5 O13 1.91(5) . ?
W5 O17 2.03(4) . ?
W5 O16 2.09(3) 1_655 ?
W5 Rb2 4.073(16) 1_655 ?
W5 Rb1 4.098(14) 1_665 ?
W5 Rb2 4.29(2) . ?
W5 Rb1 4.411(14) 1_565 ?
W6 O18 1.73(7) . ?
W6 O17 1.81(4) 1_545 ?
W6 O15 1.84(5) . ?
W6 O19 1.89(4) . ?
W6 O20 1.93(5) . ?
W6 O18 2.21(7) 1_655 ?
W6 Rb2 3.99(2) . ?
W6 Rb2 4.11(3) 1_655 ?
W6 Rb2 4.17(3) 1_545 ?
W6 Rb2 4.29(2) 1_645 ?
W7 O21 1.88(5) . ?
W7 O19 1.88(4) 2_656 ?
W7 O20 1.88(5) . ?
W7 O22 1.89(8) 2_646 ?
W7 O22 1.92(8) . ?
W7 O21 1.98(5) 1_455 ?
W7 Rb2 4.023(17) . ?
W7 Rb2 4.15(2) 1_655 ?
W7 Rb2 4.155(18) 2_646 ?
W7 Rb2 4.17(2) 2_546 ?
Rb1 O8 3.03(5) 1_545 ?
Rb1 O3 3.12(5) . ?
Rb1 O5 3.14(4) . ?
Rb1 O3 3.19(4) 1_455 ?
Rb1 O8 3.23(5) 1_445 ?
Rb1 O5 3.25(4) 1_455 ?
Rb1 O11 3.29(5) 1_445 ?
Rb1 O7 3.31(5) 1_445 ?
Rb1 O10 3.38(4) 1_455 ?
Rb1 O14 3.42(4) 1_455 ?
Rb1 O10 3.53(4) . ?
Rb1 O11 3.54(5) 1_545 ?
Rb1 O2 3.60(5) . ?
Rb1 O14 3.63(4) . ?
Rb1 O16 3.66(3) 1_545 ?
Rb1 O9 3.5(2) 1_455 ?
Rb1 O9 3.9(2) 1_445 ?
Rb1 Rb1 3.8318(5) 1_655 ?
Rb1 Rb1 3.8318(5) 1_455 ?
Rb2 O15 3.05(5) . ?
Rb2 O13 3.12(4) . ?
Rb2 O18 3.14(5) . ?
Rb2 O22 3.18(5) . ?
Rb2 O20 3.22(6) 1_455 ?
Rb2 O17 3.25(5) . ?
Rb2 O12 3.21(5) 1_455 ?
Rb2 O13 3.32(4) 1_455 ?
Rb2 O22 3.34(5) 1_455 ?
Rb2 O20 3.35(6) . ?
Rb2 O19 3.35(5) 1_465 ?
Rb2 O15 3.36(5) 1_455 ?
Rb2 O21 3.37(6) 1_455 ?
Rb2 O19 3.42(5) 1_565 ?
Rb2 O17 3.46(5) 1_455 ?
Rb2 Rb2 3.8318(7) 1_455 ?
Rb2 Rb2 3.8318(7) 1_655 ?
Rb2 O16 3.90(3) . ?
Rb2 O21 3.94(6) 2_656 ?
Rb3 O6 2.73(5) 2_645 ?
Rb3 O1 2.78(6) 2_655 ?
Rb3 O6 3.11(5) 2_545 ?
Rb3 O1 3.19(6) . ?
Rb3 O6 3.19(6) . ?
Rb3 O1 3.21(6) 1_455 ?
Rb3 O1 3.24(6) 2 ?
Rb3 O6 3.29(5) 1_455 ?
Rb3 O4 3.31(4) . ?
Rb3 O4 3.49(4) 1_455 ?
Rb3 O2 3.58(6) . ?
Rb3 Rb3 3.706(3) 2 ?
Rb3 Rb3 3.706(3) 2_545 ?
Rb3 Rb3 3.8318(5) 1_655 ?
Rb3 Rb3 3.8318(5) 1_455 ?
Rb3 O7 3.88(5) 1_455 ?
Rb3 O2 3.90(6) 2 ?
